data_4034849
loop_
_publ_author_name
'Ding, Wenhuan'
'Zhang, Youquan'
'Yu, Aimin'
'Zhang, Lei'
'Meng, Xiangtai'

_publ_section_title
;
 Substrate-Controlled Domino Reactions of Crotonate-Derived Sulfur Ylides:
 Synthesis of Benzothiophene Derivatives.
;
_journal_issue 22
_journal_name_full 'The Journal of organic chemistry'
_journal_page_first 13821
_journal_page_last 13833
_journal_paper_doi 10.1021/acs.joc.8b02152
_journal_volume 83
_journal_year 2018
_chemical_formula_moiety 'C22 H19 Cl O4 S'
_chemical_formula_sum 'C22 H19 Cl O4 S'
_chemical_formula_weight 414.88
_space_group_crystal_system monoclinic
_space_group_IT_number 15
_space_group_name_Hall '-C 2yc'
_space_group_name_H-M_alt 'C 1 2/c 1'
_atom_sites_solution_hydrogens geom
_audit_creation_date 2017-04-27
_audit_creation_method
;
Olex2 1.2-beta
(compiled 2017.03.14 svn.r3398 for OlexSys, GUI svn.r5328)
;
_cell_angle_alpha 90
_cell_angle_beta 98.078(10)
_cell_angle_gamma 90
_cell_formula_units_Z 8
_cell_length_a 29.068(3)
_cell_length_b 8.7264(8)
_cell_length_c 17.6647(17)
_cell_measurement_reflns_used 2059
_cell_measurement_temperature 293(2)
_cell_measurement_theta_max 25.1360
_cell_measurement_theta_min 2.6570
_cell_volume 4436.4(8)
_computing_molecular_graphics 'Olex2 (Dolomanov et al., 2009)'
_computing_publication_material 'Olex2 (Dolomanov et al., 2009)'
_computing_structure_refinement 'ShelXL (Sheldrick, 2015)'
_diffrn_ambient_temperature 293(2)
_diffrn_measured_fraction_theta_full 0.998
_diffrn_measured_fraction_theta_max 0.998
_diffrn_measurement_device_type 'dtrek-CrysAlisPro-abstract goniometer imported rigaku-d*trek images'
_diffrn_radiation_type MoK\a
_diffrn_radiation_wavelength 0.71073
_diffrn_reflns_av_R_equivalents 0.0368
_diffrn_reflns_av_unetI/netI 0.0583
_diffrn_reflns_Laue_measured_fraction_full 0.998
_diffrn_reflns_Laue_measured_fraction_max 0.998
_diffrn_reflns_limit_h_max 18
_diffrn_reflns_limit_h_min -35
_diffrn_reflns_limit_k_max 9
_diffrn_reflns_limit_k_min -10
_diffrn_reflns_limit_l_max 21
_diffrn_reflns_limit_l_min -20
_diffrn_reflns_number 9701
_diffrn_reflns_point_group_measured_fraction_full 0.998
_diffrn_reflns_point_group_measured_fraction_max 0.998
_diffrn_reflns_theta_full 25.996
_diffrn_reflns_theta_max 25.996
_diffrn_reflns_theta_min 2.329
_exptl_absorpt_coefficient_mu 0.289
_exptl_crystal_density_diffrn 1.242
_exptl_crystal_description block
_exptl_crystal_F_000 1728
_refine_diff_density_max 0.216
_refine_diff_density_min -0.262
_refine_diff_density_rms 0.045
_refine_ls_extinction_method none
_refine_ls_goodness_of_fit_ref 0.952
_refine_ls_hydrogen_treatment constr
_refine_ls_matrix_type full
_refine_ls_number_parameters 288
_refine_ls_number_reflns 4350
_refine_ls_number_restraints 167
_refine_ls_restrained_S_all 0.971
_refine_ls_R_factor_all 0.0990
_refine_ls_R_factor_gt 0.0536
_refine_ls_shift/su_max 0.000
_refine_ls_shift/su_mean 0.000
_refine_ls_structure_factor_coef Fsqd
_refine_ls_weighting_details 'w=1/[\s^2^(Fo^2^)+(0.0698P)^2^] where P=(Fo^2^+2Fc^2^)/3'
_refine_ls_weighting_scheme calc
_refine_ls_wR_factor_gt 0.1284
_refine_ls_wR_factor_ref 0.1490
_reflns_Friedel_coverage 0.000
_reflns_number_gt 2470
_reflns_number_total 4350
_reflns_threshold_expression 'I > 2\s(I)'
_cod_data_source_file jo8b02152_si_006.cif
_cod_data_source_block 11_sqd
_cod_original_cell_volume 4436.3(7)
_cod_database_code 4034849
_shelx_shelxl_version_number 2016/6
_shelx_space_group_comment
;
The symmetry employed for this shelxl refinement is uniquely defined
by the following loop, which should always be used as a source of
symmetry information in preference to the above space-group names.
They are only intended as comments.
;
_olex2_refinement_description
;
1. Fixed Uiso
 At 1.2 times of:
  All C(H) groups, All C(H,H) groups
 At 1.5 times of:
  All C(H,H,H) groups, All O(H) groups
2. Restrained distances
 C20A-O4
 1.45 with sigma of 0.02
 C22A-C20A
 1.45 with sigma of 0.02
 C20A-C21A
 1.45 with sigma of 0.02
 C20-O4
 1.45 with sigma of 0.02
 C20-C22
 1.45 with sigma of 0.02
 C20-C21
 1.45 with sigma of 0.02
 C22-C21
 2.5 with sigma of 0.02
3. Rigid bond restraints
 C21, C20, C22
 with sigma for 1-2 distances of 0.01 and sigma for 1-3 distances of 0.02
 C20, O4
 with sigma for 1-2 distances of 0.01 and sigma for 1-3 distances of 0.02
4. Uiso/Uaniso restraints and constraints
C21 \\sim C20 \\sim C22: within 2A with sigma of 0.01 and sigma for terminal
atoms of 0.02
C20 \\sim O4: within 2A with sigma of 0.01 and sigma for terminal atoms of 0.02
O4 \\sim C20 \\sim C22 \\sim C21 \\sim C22A \\sim C21A \\sim C20A: within 2A
with sigma of 0.0051 and sigma for terminal atoms of 0.02
Uanis(C21) \\sim Ueq, Uanis(C22) \\sim Ueq: with sigma of 0.01 and sigma for
terminal atoms of 0.02
Uanis(O4) \\sim Ueq, Uanis(C20) \\sim Ueq, Uanis(C22) \\sim Ueq, Uanis(C21)
\\sim Ueq, Uanis(C22A) \\sim Ueq, Uanis(C21A) \\sim Ueq, Uanis(C20A) \\sim Ueq:
with sigma of 0.0051 and sigma for terminal atoms of 0.02
5. Rigid body (RIGU) restrains
 O4, C20, C22, C21, C22A, C21A, C20A
 with sigma for 1-2 distances of 0.0051 and sigma for 1-3 distances of 0.01
6. Others
 Sof(C22A)=Sof(H22D)=Sof(H22E)=Sof(H22F)=1-FVAR(1)
 Sof(C22)=Sof(H22A)=Sof(H22B)=Sof(H22C)=FVAR(1)
 Sof(C21A)=Sof(H21D)=Sof(H21E)=Sof(H21F)=1-FVAR(2)
 Sof(C21)=Sof(H21A)=Sof(H21B)=Sof(H21C)=FVAR(2)
 Sof(C20A)=Sof(H20A)=1-FVAR(3)
 Sof(C20)=Sof(H20)=FVAR(3)
7.a Ternary CH refined with riding coordinates:
 C17(H17), C20(H20), C20A(H20A)
7.b Secondary CH2 refined with riding coordinates:
 C18(H18A,H18B)
7.c Aromatic/amide H refined with riding coordinates:
 C1(H1), C10(H10), C4(H4), C16(H16), C3(H3), C15(H15), C13(H13), C14(H14)
7.d Idealised Me refined as rotating group:
 C22(H22A,H22B,H22C), C21(H21A,H21B,H21C), C22A(H22D,H22E,H22F), C21A(H21D,
 H21E,H21F)
7.e Idealised tetrahedral OH refined as rotating group:
 O2(H2)
;
_olex2_submission_special_instructions 'No special instructions were received'
_platon_squeeze_void_probe_radius 1.20

loop_
_space_group_symop_operation_xyz
'x, y, z'
'-x, y, -z+1/2'
'x+1/2, y+1/2, z'
'-x+1/2, y+1/2, -z+1/2'
'-x, -y, -z'
'x, -y, z-1/2'
'-x+1/2, -y+1/2, -z'
'x+1/2, -y+1/2, z-1/2'

loop_
_atom_site_label
_atom_site_type_symbol
_atom_site_fract_x
_atom_site_fract_y
_atom_site_fract_z
_atom_site_U_iso_or_equiv
_atom_site_adp_type
_atom_site_occupancy
_atom_site_site_symmetry_order
_atom_site_calc_flag
_atom_site_refinement_flags_posn
_atom_site_refinement_flags_adp
_atom_site_refinement_flags_occupancy
_atom_site_disorder_assembly
_atom_site_disorder_group
S1 S 0.54731(3) 0.86239(8) 0.54038(4) 0.0558(2) Uani 1 1 d . . . . .
Cl1 Cl 0.72135(3) 0.68954(14) 0.76660(6) 0.1099(4) Uani 1 1 d . . . . .
O1 O 0.39468(7) 0.6716(2) 0.59921(10) 0.0565(5) Uani 1 1 d . . . . .
O3 O 0.40672(8) 0.3751(2) 0.71031(11) 0.0688(6) Uani 1 1 d . . . . .
O2 O 0.53414(7) 0.5275(3) 0.68077(12) 0.0717(6) Uani 1 1 d . . . . .
H2 H 0.556196 0.494796 0.710447 0.108 Uiso 1 1 calc GR . . . .
O4 O 0.37347(8) 0.2755(3) 0.60057(11) 0.0746(6) Uani 1 1 d D U . . .
C6 C 0.59447(9) 0.7078(3) 0.65050(15) 0.0496(7) Uani 1 1 d . . . . .
C17 C 0.44072(10) 0.6070(3) 0.60864(15) 0.0479(7) Uani 1 1 d . . . . .
H17 H 0.454868 0.624184 0.661657 0.058 Uiso 1 1 calc R . . . .
C11 C 0.39979(10) 0.6993(3) 0.46605(17) 0.0549(7) Uani 1 1 d . . . . .
C7 C 0.54844(9) 0.6454(3) 0.64002(15) 0.0502(7) Uani 1 1 d . . . . .
C19 C 0.40486(10) 0.3611(3) 0.64165(17) 0.0542(7) Uani 1 1 d . . . . .
C5 C 0.59884(10) 0.8267(3) 0.59892(16) 0.0502(7) Uani 1 1 d . . . . .
C8 C 0.51904(9) 0.7154(3) 0.58340(14) 0.0453(7) Uani 1 1 d . . . . .
C9 C 0.47070(9) 0.6849(3) 0.55689(14) 0.0452(7) Uani 1 1 d . . . . .
C18 C 0.43736(10) 0.4352(3) 0.59522(16) 0.0532(7) Uani 1 1 d . . . . .
H18A H 0.426895 0.415911 0.541479 0.064 Uiso 1 1 calc R . . . .
H18B H 0.467954 0.389997 0.607941 0.064 Uiso 1 1 calc R . . . .
C12 C 0.37367(10) 0.6771(3) 0.52425(17) 0.0546(7) Uani 1 1 d . . . . .
C1 C 0.63271(10) 0.6651(4) 0.70303(17) 0.0617(8) Uani 1 1 d . . . . .
H1 H 0.630494 0.586538 0.737888 0.074 Uiso 1 1 calc R . . . .
C10 C 0.44945(10) 0.7227(3) 0.48661(16) 0.0535(7) Uani 1 1 d . . . . .
H10 H 0.466700 0.763933 0.451025 0.064 Uiso 1 1 calc R . . . .
C4 C 0.64050(11) 0.9026(3) 0.59895(19) 0.0653(9) Uani 1 1 d . . . . .
H4 H 0.643102 0.981849 0.564630 0.078 Uiso 1 1 calc R . . . .
C16 C 0.37721(11) 0.7069(3) 0.39119(17) 0.0675(9) Uani 1 1 d . . . . .
H16 H 0.394305 0.723360 0.351219 0.081 Uiso 1 1 calc R . . . .
C3 C 0.67810(11) 0.8589(4) 0.6506(2) 0.0729(10) Uani 1 1 d . . . . .
H3 H 0.706560 0.907924 0.651092 0.087 Uiso 1 1 calc R . . . .
C2 C 0.67345(11) 0.7421(4) 0.70178(19) 0.0690(9) Uani 1 1 d . . . . .
C15 C 0.32996(13) 0.6901(4) 0.3761(2) 0.0823(11) Uani 1 1 d . . . . .
H15 H 0.315205 0.691812 0.325877 0.099 Uiso 1 1 calc R . . . .
C13 C 0.32554(11) 0.6667(4) 0.5101(2) 0.0775(10) Uani 1 1 d . . . . .
H13 H 0.308060 0.657222 0.550052 0.093 Uiso 1 1 calc R . . . .
C14 C 0.30433(13) 0.6708(4) 0.4351(3) 0.0901(12) Uani 1 1 d . . . . .
H14 H 0.272236 0.660423 0.424396 0.108 Uiso 1 1 calc R . . . .
C20 C 0.3444(6) 0.1766(17) 0.6441(10) 0.0805(18) Uani 0.39(2) 1 d D U P A 1
H20 H 0.358563 0.167850 0.697628 0.097 Uiso 0.39(2) 1 calc R . P A 1
C22 C 0.3040(5) 0.2789(16) 0.6372(10) 0.106(4) Uani 0.307(9) 1 d D U P A 1
H22A H 0.313617 0.378800 0.655989 0.160 Uiso 0.307(9) 1 calc GR . P A 1
H22B H 0.281393 0.238655 0.666607 0.160 Uiso 0.307(9) 1 calc GR . P A 1
H22C H 0.290570 0.286331 0.584482 0.160 Uiso 0.307(9) 1 calc GR . P A 1
C21 C 0.3378(5) 0.0256(11) 0.6091(10) 0.115(4) Uani 0.412(12) 1 d D U P A 1
H21A H 0.331423 0.036170 0.554593 0.173 Uiso 0.412(12) 1 calc GR . P A 1
H21B H 0.312195 -0.024851 0.627515 0.173 Uiso 0.412(12) 1 calc GR . P A 1
H21C H 0.365520 -0.034216 0.622319 0.173 Uiso 0.412(12) 1 calc GR . P A 1
C22A C 0.2922(2) 0.2123(10) 0.5767(4) 0.123(3) Uani 0.693(9) 1 d D U P A 2
H22D H 0.283698 0.315711 0.562363 0.184 Uiso 0.693(9) 1 calc GR . P A 2
H22E H 0.266912 0.163238 0.596620 0.184 Uiso 0.693(9) 1 calc GR . P A 2
H22F H 0.299166 0.157211 0.532624 0.184 Uiso 0.693(9) 1 calc GR . P A 2
C21A C 0.3479(3) 0.0646(11) 0.6673(7) 0.125(3) Uani 0.588(12) 1 d D U P A 2
H21D H 0.365458 0.012280 0.632967 0.188 Uiso 0.588(12) 1 calc GR . P A 2
H21E H 0.320988 0.005164 0.673816 0.188 Uiso 0.588(12) 1 calc GR . P A 2
H21F H 0.366894 0.078000 0.715860 0.188 Uiso 0.588(12) 1 calc GR . P A 2
C20A C 0.3335(4) 0.2136(14) 0.6356(5) 0.0792(16) Uani 0.61(2) 1 d D U P A 2
H20A H 0.327538 0.281446 0.677384 0.095 Uiso 0.61(2) 1 calc R . P A 2

loop_
_atom_site_aniso_label
_atom_site_aniso_U_11
_atom_site_aniso_U_22
_atom_site_aniso_U_33
_atom_site_aniso_U_23
_atom_site_aniso_U_13
_atom_site_aniso_U_12
S1 0.0524(5) 0.0478(4) 0.0651(5) 0.0060(4) 0.0009(4) 0.0003(3)
Cl1 0.0540(6) 0.1455(9) 0.1180(8) 0.0114(7) -0.0301(6) -0.0089(6)
O1 0.0475(12) 0.0657(12) 0.0553(11) -0.0071(10) 0.0041(9) 0.0101(10)
O3 0.0755(16) 0.0817(15) 0.0488(12) -0.0073(11) 0.0070(11) -0.0188(12)
O2 0.0508(13) 0.0849(15) 0.0745(14) 0.0314(12) -0.0087(11) -0.0095(12)
O4 0.0754(14) 0.0870(14) 0.0627(12) -0.0147(11) 0.0143(11) -0.0364(12)
C6 0.0430(16) 0.0531(16) 0.0524(16) -0.0040(14) 0.0052(13) 0.0007(13)
C17 0.0444(16) 0.0487(15) 0.0490(15) -0.0063(13) 0.0007(13) 0.0045(12)
C11 0.0465(17) 0.0543(16) 0.0606(18) -0.0017(14) -0.0037(15) 0.0094(14)
C7 0.0440(16) 0.0505(15) 0.0548(16) 0.0057(14) 0.0020(13) -0.0031(13)
C19 0.0540(19) 0.0498(16) 0.0580(19) -0.0067(15) 0.0052(15) -0.0026(14)
C5 0.0451(16) 0.0443(14) 0.0608(17) -0.0083(14) 0.0065(14) 0.0017(12)
C8 0.0444(16) 0.0420(14) 0.0475(15) -0.0033(12) -0.0002(13) -0.0033(12)
C9 0.0459(16) 0.0406(13) 0.0471(15) -0.0010(12) -0.0004(13) 0.0033(12)
C18 0.0506(18) 0.0523(16) 0.0558(17) -0.0045(14) 0.0039(14) -0.0033(13)
C12 0.0471(17) 0.0552(16) 0.0585(18) -0.0055(15) -0.0032(15) 0.0078(14)
C1 0.0468(18) 0.0695(19) 0.0653(19) -0.0042(16) -0.0043(15) 0.0001(15)
C10 0.0482(17) 0.0546(16) 0.0556(17) 0.0011(14) 0.0000(14) 0.0036(13)
C4 0.059(2) 0.0566(17) 0.082(2) -0.0013(17) 0.0154(18) -0.0090(15)
C16 0.064(2) 0.074(2) 0.0579(18) -0.0053(16) -0.0119(17) 0.0161(17)
C3 0.0428(18) 0.072(2) 0.102(3) -0.009(2) 0.0050(18) -0.0110(16)
C2 0.0466(19) 0.077(2) 0.079(2) -0.0069(19) -0.0081(16) 0.0002(16)
C15 0.068(2) 0.097(3) 0.072(2) -0.008(2) -0.025(2) 0.012(2)
C13 0.048(2) 0.099(3) 0.084(2) -0.001(2) 0.0030(18) 0.0089(18)
C14 0.050(2) 0.103(3) 0.107(3) -0.007(3) -0.024(2) 0.006(2)
C20 0.079(3) 0.088(3) 0.076(3) -0.007(3) 0.016(3) -0.028(3)
C22 0.085(7) 0.117(8) 0.120(9) -0.008(7) 0.023(7) -0.025(5)
C21 0.135(8) 0.098(5) 0.116(8) -0.013(5) 0.032(7) -0.043(6)
C22A 0.073(4) 0.162(6) 0.132(5) -0.011(5) 0.016(4) -0.041(4)
C21A 0.134(6) 0.117(6) 0.124(7) 0.021(5) 0.017(6) -0.041(5)
C20A 0.077(3) 0.087(3) 0.075(3) -0.011(2) 0.017(2) -0.028(2)

loop_
_atom_type_symbol
_atom_type_description
_atom_type_scat_dispersion_real
_atom_type_scat_dispersion_imag
_atom_type_scat_source
C C 0.0033 0.0016 'International Tables Vol C Tables 4.2.6.8 and 6.1.1.4'
H H 0.0000 0.0000 'International Tables Vol C Tables 4.2.6.8 and 6.1.1.4'
Cl Cl 0.1484 0.1585 'International Tables Vol C Tables 4.2.6.8 and 6.1.1.4'
O O 0.0106 0.0060 'International Tables Vol C Tables 4.2.6.8 and 6.1.1.4'
S S 0.1246 0.1234 'International Tables Vol C Tables 4.2.6.8 and 6.1.1.4'

loop_
_geom_angle_atom_site_label_1
_geom_angle_atom_site_label_2
_geom_angle_atom_site_label_3
_geom_angle
C5 S1 C8 91.64(13)
C12 O1 C17 113.8(2)
C7 O2 H2 109.5
C19 O4 C20 116.3(7)
C19 O4 C20A 119.8(4)
C5 C6 C7 111.5(2)
C1 C6 C7 128.8(3)
C1 C6 C5 119.7(3)
O1 C17 H17 108.0
O1 C17 C9 111.1(2)
O1 C17 C18 109.3(2)
C9 C17 H17 108.0
C9 C17 C18 112.3(2)
C18 C17 H17 108.0
C12 C11 C10 117.8(3)
C12 C11 C16 118.7(3)
C16 C11 C10 123.4(3)
O2 C7 C6 124.8(2)
O2 C7 C8 121.5(2)
C8 C7 C6 113.7(2)
O3 C19 O4 122.6(3)
O3 C19 C18 124.5(3)
O4 C19 C18 112.9(2)
C6 C5 S1 111.9(2)
C4 C5 S1 127.0(2)
C4 C5 C6 121.0(3)
C7 C8 S1 111.2(2)
C7 C8 C9 129.6(2)
C9 C8 S1 119.26(18)
C8 C9 C17 120.3(2)
C10 C9 C17 116.0(2)
C10 C9 C8 123.6(3)
C17 C18 H18A 109.2
C17 C18 H18B 109.2
C19 C18 C17 112.1(3)
C19 C18 H18A 109.2
C19 C18 H18B 109.2
H18A C18 H18B 107.9
O1 C12 C13 118.0(3)
C11 C12 O1 120.4(3)
C11 C12 C13 121.5(3)
C6 C1 H1 121.0
C2 C1 C6 118.0(3)
C2 C1 H1 121.0
C11 C10 H10 119.8
C9 C10 C11 120.5(3)
C9 C10 H10 119.8
C5 C4 H4 120.6
C3 C4 C5 118.9(3)
C3 C4 H4 120.6
C11 C16 H16 119.8
C15 C16 C11 120.4(4)
C15 C16 H16 119.8
C4 C3 H3 120.1
C4 C3 C2 119.8(3)
C2 C3 H3 120.1
C1 C2 Cl1 118.5(3)
C1 C2 C3 122.6(3)
C3 C2 Cl1 118.9(3)
C16 C15 H15 120.0
C16 C15 C14 120.1(3)
C14 C15 H15 120.0
C12 C13 H13 120.8
C14 C13 C12 118.3(4)
C14 C13 H13 120.9
C15 C14 C13 120.9(3)
C15 C14 H14 119.5
C13 C14 H14 119.5
O4 C20 H20 110.5
C22 C20 O4 96.3(12)
C22 C20 H20 110.5
C21 C20 O4 110.8(10)
C21 C20 H20 110.5
C21 C20 C22 117.4(14)
C20 C22 H22A 109.5
C20 C22 H22B 109.5
C20 C22 H22C 109.5
H22A C22 H22B 109.5
H22A C22 H22C 109.5
H22B C22 H22C 109.5
C20 C21 H21A 109.5
C20 C21 H21B 109.5
C20 C21 H21C 109.5
H21A C21 H21B 109.5
H21A C21 H21C 109.5
H21B C21 H21C 109.5
H22D C22A H22E 109.5
H22D C22A H22F 109.5
H22E C22A H22F 109.5
C20A C22A H22D 109.5
C20A C22A H22E 109.5
C20A C22A H22F 109.5
H21D C21A H21E 109.5
H21D C21A H21F 109.5
H21E C21A H21F 109.5
C20A C21A H21D 109.5
C20A C21A H21E 109.5
C20A C21A H21F 109.5
O4 C20A H20A 108.9
C22A C20A O4 108.2(6)
C22A C20A H20A 108.9
C21A C20A O4 106.5(9)
C21A C20A C22A 115.3(8)
C21A C20A H20A 108.9

loop_
_geom_bond_atom_site_label_1
_geom_bond_atom_site_label_2
_geom_bond_distance
S1 C5 1.725(3)
S1 C8 1.753(3)
Cl1 C2 1.736(3)
O1 C17 1.440(3)
O1 C12 1.379(3)
O3 C19 1.213(3)
O2 H2 0.8200
O2 C7 1.355(3)
O4 C19 1.316(3)
O4 C20 1.494(13)
O4 C20A 1.493(9)
C6 C7 1.432(4)
C6 C5 1.398(4)
C6 C1 1.395(4)
C17 H17 0.9800
C17 C9 1.510(4)
C17 C18 1.519(4)
C11 C12 1.375(4)
C11 C10 1.452(4)
C11 C16 1.393(4)
C7 C8 1.365(3)
C19 C18 1.484(4)
C5 C4 1.380(4)
C8 C9 1.442(4)
C9 C10 1.347(3)
C18 H18A 0.9700
C18 H18B 0.9700
C12 C13 1.389(4)
C1 H1 0.9300
C1 C2 1.364(4)
C10 H10 0.9300
C4 H4 0.9300
C4 C3 1.376(4)
C16 H16 0.9300
C16 C15 1.369(5)
C3 H3 0.9300
C3 C2 1.382(5)
C15 H15 0.9300
C15 C14 1.374(5)
C13 H13 0.9300
C13 C14 1.380(5)
C14 H14 0.9300
C20 H20 0.9800
C20 C22 1.466(17)
C20 C21 1.457(14)
C22 H22A 0.9600
C22 H22B 0.9600
C22 H22C 0.9600
C21 H21A 0.9600
C21 H21B 0.9600
C21 H21C 0.9600
C22A H22D 0.9600
C22A H22E 0.9600
C22A H22F 0.9600
C22A C20A 1.474(11)
C21A H21D 0.9600
C21A H21E 0.9600
C21A H21F 0.9600
C21A C20A 1.453(13)
C20A H20A 0.9800

loop_
_geom_torsion_atom_site_label_1
_geom_torsion_atom_site_label_2
_geom_torsion_atom_site_label_3
_geom_torsion_atom_site_label_4
_geom_torsion
S1 C5 C4 C3 179.4(2)
S1 C8 C9 C17 -156.45(19)
S1 C8 C9 C10 23.4(4)
O1 C17 C9 C8 141.6(2)
O1 C17 C9 C10 -38.3(3)
O1 C17 C18 C19 -51.6(3)
O1 C12 C13 C14 -179.4(3)
O3 C19 C18 C17 -52.8(4)
O2 C7 C8 S1 -179.5(2)
O2 C7 C8 C9 0.8(5)
O4 C19 C18 C17 127.9(3)
C6 C7 C8 S1 0.0(3)
C6 C7 C8 C9 -179.7(3)
C6 C5 C4 C3 0.3(5)
C6 C1 C2 Cl1 -179.7(2)
C6 C1 C2 C3 -0.3(5)
C17 O1 C12 C11 -32.6(3)
C17 O1 C12 C13 150.3(3)
C17 C9 C10 C11 4.8(4)
C11 C12 C13 C14 3.5(5)
C11 C16 C15 C14 2.2(5)
C7 C6 C5 S1 1.0(3)
C7 C6 C5 C4 -179.7(3)
C7 C6 C1 C2 179.7(3)
C7 C8 C9 C17 23.2(4)
C7 C8 C9 C10 -156.9(3)
C19 O4 C20 C22 98.8(11)
C19 O4 C20 C21 -138.7(11)
C19 O4 C20A C22A 144.5(6)
C19 O4 C20A C21A -91.0(9)
C5 S1 C8 C7 0.5(2)
C5 S1 C8 C9 -179.8(2)
C5 C6 C7 O2 178.8(3)
C5 C6 C7 C8 -0.7(4)
C5 C6 C1 C2 -0.2(4)
C5 C4 C3 C2 -0.7(5)
C8 S1 C5 C6 -0.9(2)
C8 S1 C5 C4 179.9(3)
C8 C9 C10 C11 -175.1(2)
C9 C17 C18 C19 -175.4(2)
C18 C17 C9 C8 -95.7(3)
C18 C17 C9 C10 84.5(3)
C12 O1 C17 C9 51.9(3)
C12 O1 C17 C18 -72.6(3)
C12 C11 C10 C9 16.7(4)
C12 C11 C16 C15 -0.9(5)
C12 C13 C14 C15 -2.2(5)
C1 C6 C7 O2 -1.1(5)
C1 C6 C7 C8 179.4(3)
C1 C6 C5 S1 -179.1(2)
C1 C6 C5 C4 0.2(4)
C10 C11 C12 O1 -2.4(4)
C10 C11 C12 C13 174.6(3)
C10 C11 C16 C15 -177.2(3)
C4 C3 C2 Cl1 -179.8(3)
C4 C3 C2 C1 0.8(5)
C16 C11 C12 O1 -178.9(2)
C16 C11 C12 C13 -1.9(4)
C16 C11 C10 C9 -167.0(3)
C16 C15 C14 C13 -0.5(6)
C20 O4 C19 O3 -9.0(8)
C20 O4 C19 C18 170.3(8)
C20A O4 C19 O3 10.8(7)
C20A O4 C19 C18 -170.0(6)

loop_
_platon_squeeze_void_nr
_platon_squeeze_void_average_x
_platon_squeeze_void_average_y
_platon_squeeze_void_average_z
_platon_squeeze_void_volume
_platon_squeeze_void_count_electrons
_platon_squeeze_void_content
1 0.500 -0.031 0.250 125 44 ' '
2 0.500 0.031 0.750 125 44 ' '
3 0.000 0.469 0.250 125 44 ' '
4 0.000 0.531 0.750 125 44 ' '
